data_9001989
loop_
_publ_author_name
'Arlt, T.'
'Angel, R. J.'
'Miletich, R.'
'Armbruster, T.'
'Peters, T.'

_publ_section_title
;
 High-pressure P2_1/c-C2/c phase transitions in clinopyroxenes:
 Influence of cation size and electronic structure
 Sample at P = 5.2 GPa
;
_journal_name_full 'American Mineralogist'
_journal_page_first 1176
_journal_page_last 1181
_journal_volume 83
_journal_year 1998
_chemical_formula_sum 'Mg0.786 Mn0.214 O3 Si'
_chemical_name_mineral Kanoite
_space_group_IT_number 15
_symmetry_space_group_name_Hall '-C 2yc'
_symmetry_space_group_name_H-M 'C 1 2/c 1'
_cell_angle_alpha 90
_cell_angle_beta 103.050
_cell_angle_gamma 90
_cell_length_a 9.4199
_cell_length_b 8.7830
_cell_length_c 5.0201
_cell_formula_units_Z 8
_cell_volume 404.611
_database_code_amcsd 0002050
_diffrn_ambient_pressure 5.2e+06
_exptl_crystal_density_diffrn 3.511
_cod_original_formula_sum '(Mg.786 Mn.214) Si O3'
_cod_database_code 9001989

loop_
_space_group_symop_operation_xyz
x,y,z
1/2+x,1/2+y,z
x,-y,1/2+z
1/2+x,1/2-y,1/2+z
-x,y,1/2-z
1/2-x,1/2+y,1/2-z
-x,-y,-z
1/2-x,1/2-y,-z

loop_
_atom_site_label
_atom_site_fract_x
_atom_site_fract_y
_atom_site_fract_z
_atom_site_occupancy
_atom_site_U_iso_or_equiv
Mg1 0.00000 0.90640 0.25000 0.83600 0.01381
Mn1 0.00000 0.90640 0.25000 0.16400 0.01381
Mn2 0.00000 0.28120 0.25000 0.26400 0.01077
Mg2 0.00000 0.28120 0.25000 0.73600 0.01077
Si 0.29450 0.09100 0.21870 1.00000 0.01102
O1 0.12250 0.08810 0.14090 1.00000 0.01279
O2 0.37580 0.24270 0.36150 1.00000 0.01229
O3 0.34880 0.05140 0.93390 1.00000 0.01456

loop_
_cod_related_entry_id
_cod_related_entry_database
_cod_related_entry_code
1 AMCSD 0002050
